data_3000443
loop_
_publ_author_name
'Rakovsk\'y, Erik'
'Hrob\'arik, Peter'
'Nociarov\'a, Jela'

_journal_name_full 'To be published'
_chemical_formula_sum 'C12 H13 N O6 S'
_chemical_name_systematic '3-(benzo[d]thiazol-2-yl)-3-hydroxypentanedioic acid monohydrate'
_space_group_name_Hall '-P 2ac 2ab'
_space_group_name_H-M_alt 'P b c a'
_cell_angle_alpha 90
_cell_angle_beta 90
_cell_angle_gamma 90
_cell_length_a 10.4693(3)
_cell_length_b 9.8962(2)
_cell_length_c 25.0515(7)
_cell_measurement_temperature 100.00
_cell_volume 2595.49(12)
_diffrn_ambient_temperature 100.00
_diffrn_radiation_probe x-ray
_diffrn_radiation_type 'Cu K\a'
_diffrn_radiation_wavelength 1.54184
_refine_ls_goodness_of_fit_ref 1.0800
_refine_ls_R_factor_all 0.0321
_refine_ls_R_factor_gt 0.0254
_refine_ls_wR_factor_gt 0.0560
_refine_ls_wR_factor_ref 0.0583
_cod_database_code 3000443
_cod_hold_until_date 2024-04-25

loop_
_atom_site_label
_atom_site_fract_x
_atom_site_fract_y
_atom_site_fract_z
? ? ? ?
